data_7711165
loop_
_publ_author_name
'Miao, linkun'
'Yeganeh, Amir'
'Yeung, Jason'
'Stephan, Douglas W.'

_publ_section_title
;
 Reactions of A Lewis acidic methylene phosphonium cationic adduct with
 olefins
;
_journal_name_full 'Dalton Transactions'
_journal_paper_doi 10.1039/D2DT02855G
_journal_year 2022
_chemical_formula_moiety 'Cl, C26 H24 Cl P2, C H2 Cl2'
_chemical_formula_sum 'C27 H26 Cl4 P2'
_chemical_formula_weight 554.22
_space_group_crystal_system monoclinic
_space_group_IT_number 14
_space_group_name_Hall '-P 2yn'
_space_group_name_H-M_alt 'P 1 21/n 1'
_atom_sites_solution_hydrogens mixed
_audit_creation_date 2021-06-16
_audit_creation_method
;
Olex2 1.3
(compiled 2020.11.12 svn.r5f609507 for OlexSys, GUI svn.r6272)
;
_audit_update_record
;
2022-07-31 deposited with the CCDC.	2022-09-05 downloaded from the CCDC.
;
_cell_angle_alpha 90
_cell_angle_beta 93.703(3)
_cell_angle_gamma 90
_cell_formula_units_Z 4
_cell_length_a 9.6221(5)
_cell_length_b 19.7278(10)
_cell_length_c 14.1367(7)
_cell_measurement_reflns_used 9847
_cell_measurement_temperature 150.42
_cell_measurement_theta_max 26.40
_cell_measurement_theta_min 2.36
_cell_volume 2677.9(2)
_computing_cell_refinement 'SAINT V8.38A (?, 2016)'
_computing_data_reduction 'SAINT V8.38A (?, 2016)'
_computing_molecular_graphics 'Olex2 1.3 (Dolomanov et al., 2009)'
_computing_publication_material 'Olex2 1.3 (Dolomanov et al., 2009)'
_computing_structure_refinement 'XL  (Sheldrick, 2008)'
_computing_structure_solution 'SHELXT 2014/5 (Sheldrick, 2014)'
_diffrn_ambient_temperature 150.42
_diffrn_measured_fraction_theta_full 1.000
_diffrn_measured_fraction_theta_max 0.999
_diffrn_measurement_device_type 'Bruker APEX-II CCD'
_diffrn_measurement_method '\f and \w scans'
_diffrn_radiation_type MoK\a
_diffrn_radiation_wavelength 0.71073
_diffrn_reflns_av_R_equivalents 0.0403
_diffrn_reflns_av_unetI/netI 0.0249
_diffrn_reflns_Laue_measured_fraction_full 1.000
_diffrn_reflns_Laue_measured_fraction_max 0.999
_diffrn_reflns_limit_h_max 11
_diffrn_reflns_limit_h_min -11
_diffrn_reflns_limit_k_max 23
_diffrn_reflns_limit_k_min -24
_diffrn_reflns_limit_l_max 17
_diffrn_reflns_limit_l_min -15
_diffrn_reflns_number 42425
_diffrn_reflns_point_group_measured_fraction_full 1.000
_diffrn_reflns_point_group_measured_fraction_max 0.999
_diffrn_reflns_theta_full 25.242
_diffrn_reflns_theta_max 26.021
_diffrn_reflns_theta_min 2.359
_diffrn_source_current 30.0
_diffrn_source_power 1.5
_diffrn_source_voltage 50.0
_diffrn_standards_number 0
_exptl_absorpt_coefficient_mu 0.576
_exptl_absorpt_correction_T_max 0.7454
_exptl_absorpt_correction_T_min 0.6659
_exptl_absorpt_correction_type none
_exptl_absorpt_process_details
;
SADABS-2016/2 (Bruker,2016/2) was used for absorption correction.
wR2(int) was 0.0578 before and 0.0474 after correction.
The Ratio of minimum to maximum transmission is 0.8933.
The \l/2 correction factor is Not present.
;
_exptl_crystal_density_diffrn 1.375
_exptl_crystal_description shard
_exptl_crystal_F_000 1144
_exptl_crystal_size_max 0.03
_exptl_crystal_size_mid 0.01
_exptl_crystal_size_min 0.01
_refine_diff_density_max 0.751
_refine_diff_density_min -0.637
_refine_diff_density_rms 0.056
_refine_ls_extinction_method none
_refine_ls_goodness_of_fit_ref 1.035
_refine_ls_hydrogen_treatment mixed
_refine_ls_matrix_type full
_refine_ls_number_parameters 303
_refine_ls_number_reflns 5273
_refine_ls_number_restraints 0
_refine_ls_restrained_S_all 1.035
_refine_ls_R_factor_all 0.0502
_refine_ls_R_factor_gt 0.0362
_refine_ls_shift/su_max 0.001
_refine_ls_shift/su_mean 0.000
_refine_ls_structure_factor_coef Fsqd
_refine_ls_weighting_details 'w=1/[\s^2^(Fo^2^)+(0.0362P)^2^+2.8371P] where P=(Fo^2^+2Fc^2^)/3'
_refine_ls_weighting_scheme calc
_refine_ls_wR_factor_gt 0.0836
_refine_ls_wR_factor_ref 0.0911
_reflns_Friedel_coverage 0.000
_reflns_number_gt 4320
_reflns_number_total 5273
_reflns_threshold_expression 'I > 2\s(I)'
_cod_data_source_file d2dt02855g2.cif
_cod_data_source_block fin_a
_cod_database_code 7711165
_shelx_shelxl_version_number 2018/3
_shelx_space_group_comment
;
The symmetry employed for this shelxl refinement is uniquely defined
by the following loop, which should always be used as a source of
symmetry information in preference to the above space-group names.
They are only intended as comments.
;
_shelx_estimated_absorpt_t_max 0.994
_shelx_estimated_absorpt_t_min 0.983
_olex2_refinement_description
;
1. Fixed Uiso
 At 1.2 times of:
  All C(H) groups, All C(H,H) groups
 At 1.5 times of:
  All C(H,H,H) groups
2.a Secondary CH2 refined with riding coordinates:
 C00X(H00Y,H)
2.b Aromatic/amide H refined with riding coordinates:
 C00A(H00A), C00C(H00C), C00E(H00E), C00F(H00F), C00G(H00G), C00H(H00H),
 C00I(H00I), C00J(H00J), C00K(H00K), C00L(H00L), C00M(H00M), C00N(H00N),
 C00O(H00O), C00P(H00P), C00R(H00S), C00S(H00T), C00T(H00U), C00U(H00V),
 C00V(H00W), C00W(H00X)
2.c Idealised Me refined as rotating group:
 C00Q(H00B,H00Q,H00R)
;
_olex2_submission_special_instructions 'No special instructions were received'

loop_
_space_group_symop_operation_xyz
'x, y, z'
'-x+1/2, y+1/2, -z+1/2'
'-x, -y, -z'
'x-1/2, -y-1/2, z-1/2'

loop_
_atom_site_label
_atom_site_type_symbol
_atom_site_fract_x
_atom_site_fract_y
_atom_site_fract_z
_atom_site_U_iso_or_equiv
_atom_site_adp_type
_atom_site_occupancy
_atom_site_site_symmetry_order
_atom_site_calc_flag
_atom_site_refinement_flags_posn
_atom_site_refinement_flags_adp
_atom_site_refinement_flags_occupancy
_atom_site_disorder_assembly
_atom_site_disorder_group
Cl01 Cl 0.38086(6) 0.57735(3) 0.30601(4) 0.02602(13) Uani 1 1 d . . . . .
P002 P 0.51702(5) 0.35179(3) 0.33552(4) 0.01777(12) Uani 1 1 d . . . . .
Cl03 Cl 0.45226(6) 0.31481(3) 0.46304(4) 0.03209(14) Uani 1 1 d . . . . .
P004 P 0.73422(6) 0.46352(3) 0.37118(4) 0.02019(13) Uani 1 1 d . . . . .
Cl05 Cl 0.50443(8) 0.59912(5) -0.01953(5) 0.0566(2) Uani 1 1 d . . . . .
Cl06 Cl 0.24419(8) 0.65142(4) 0.04676(6) 0.0571(2) Uani 1 1 d . . . . .
C007 C 0.3617(2) 0.34242(10) 0.25858(14) 0.0195(4) Uani 1 1 d . . . . .
C008 C 0.8531(2) 0.40059(10) 0.42016(14) 0.0196(4) Uani 1 1 d . . . . .
C009 C 0.6426(2) 0.28963(10) 0.30339(15) 0.0206(4) Uani 1 1 d . . . . .
C00A C 0.3127(2) 0.27701(11) 0.23734(16) 0.0260(5) Uani 1 1 d . . . . .
H00A H 0.358950 0.238803 0.265559 0.031 Uiso 1 1 calc R U . . .
C00B C 0.8161(2) 0.50079(11) 0.27208(16) 0.0234(5) Uani 1 1 d . . . . .
C00C C 0.9522(2) 0.37126(11) 0.36471(16) 0.0253(5) Uani 1 1 d . . . . .
H00C H 0.957840 0.384870 0.300606 0.030 Uiso 1 1 calc R U . . .
C00D C 0.5727(2) 0.43149(11) 0.33576(16) 0.0230(5) Uani 1 1 d . . . . .
C00E C 0.2921(2) 0.39868(11) 0.21869(16) 0.0248(5) Uani 1 1 d . . . . .
H00E H 0.323880 0.443221 0.233668 0.030 Uiso 1 1 calc R U . . .
C00F C 0.6944(2) 0.29699(12) 0.21448(16) 0.0283(5) Uani 1 1 d . . . . .
H00F H 0.664733 0.333906 0.175023 0.034 Uiso 1 1 calc R U . . .
C00G C 0.8455(2) 0.38045(12) 0.51404(16) 0.0277(5) Uani 1 1 d . . . . .
H00G H 0.777440 0.399564 0.551889 0.033 Uiso 1 1 calc R U . . .
C00H C 0.7533(2) 0.49627(13) 0.18113(17) 0.0315(5) Uani 1 1 d . . . . .
H00H H 0.664284 0.475758 0.171043 0.038 Uiso 1 1 calc R U . . .
C00I C 0.9470(2) 0.53142(12) 0.28578(17) 0.0307(5) Uani 1 1 d . . . . .
H00I H 0.990946 0.534403 0.347774 0.037 Uiso 1 1 calc R U . . .
C00J C 0.1754(2) 0.38871(13) 0.15670(17) 0.0311(5) Uani 1 1 d . . . . .
H00J H 0.127411 0.426720 0.129299 0.037 Uiso 1 1 calc R U . . .
C00K C 0.7892(2) 0.25049(13) 0.18332(17) 0.0343(6) Uani 1 1 d . . . . .
H00K H 0.825438 0.255963 0.122837 0.041 Uiso 1 1 calc R U . . .
C00L C 0.1965(2) 0.26785(13) 0.17507(18) 0.0324(5) Uani 1 1 d . . . . .
H00L H 0.163507 0.223479 0.160218 0.039 Uiso 1 1 calc R U . . .
C00M C 0.1290(2) 0.32398(13) 0.13473(17) 0.0331(5) Uani 1 1 d . . . . .
H00M H 0.050116 0.317840 0.091607 0.040 Uiso 1 1 calc R U . . .
C00N C 1.0420(2) 0.32245(13) 0.40326(18) 0.0323(5) Uani 1 1 d . . . . .
H00N H 1.108542 0.302035 0.365404 0.039 Uiso 1 1 calc R U . . .
C00O C 1.0131(3) 0.55748(13) 0.20913(19) 0.0359(6) Uani 1 1 d . . . . .
H00O H 1.101426 0.578751 0.218698 0.043 Uiso 1 1 calc R U . . .
C00P C 0.9381(3) 0.33225(13) 0.55185(17) 0.0346(6) Uani 1 1 d . . . . .
H00P H 0.934571 0.319040 0.616271 0.042 Uiso 1 1 calc R U . . .
C00Q C 0.7162(3) 0.52928(12) 0.45751(18) 0.0327(5) Uani 1 1 d . . . . .
H00B H 0.685210 0.509420 0.516110 0.049 Uiso 1 1 calc R U . . .
H00Q H 0.647339 0.562502 0.432799 0.049 Uiso 1 1 calc R U . . .
H00R H 0.806146 0.551786 0.470708 0.049 Uiso 1 1 calc R U . . .
C00R C 1.0351(3) 0.30337(13) 0.49673(18) 0.0346(6) Uani 1 1 d . . . . .
H00S H 1.097552 0.270127 0.523216 0.042 Uiso 1 1 calc R U . . .
C00S C 0.9496(3) 0.55230(14) 0.11900(19) 0.0388(6) Uani 1 1 d . . . . .
H00T H 0.994650 0.569857 0.066417 0.047 Uiso 1 1 calc R U . . .
C00T C 0.6860(3) 0.23555(13) 0.3607(2) 0.0395(6) Uani 1 1 d . . . . .
H00U H 0.651622 0.230136 0.421721 0.047 Uiso 1 1 calc R U . . .
C00U C 0.8312(3) 0.19645(13) 0.2396(2) 0.0426(7) Uani 1 1 d . . . . .
H00V H 0.894985 0.164162 0.217794 0.051 Uiso 1 1 calc R U . . .
C00V C 0.8208(3) 0.52172(14) 0.10496(19) 0.0410(6) Uani 1 1 d . . . . .
H00W H 0.778148 0.518088 0.042668 0.049 Uiso 1 1 calc R U . . .
C00W C 0.7803(3) 0.18947(14) 0.3275(2) 0.0531(8) Uani 1 1 d . . . . .
H00X H 0.810300 0.152339 0.366447 0.064 Uiso 1 1 calc R U . . .
C00X C 0.3949(4) 0.6050(3) 0.0735(3) 0.108(2) Uani 1 1 d . . . . .
H00Y H 0.368641 0.558707 0.092451 0.130 Uiso 1 1 calc R U . . .
H H 0.447007 0.626263 0.128426 0.130 Uiso 1 1 calc R U . . .
H00D H 0.507(3) 0.4625(14) 0.3297(18) 0.036(7) Uiso 1 1 d . . . . .

loop_
_atom_site_aniso_label
_atom_site_aniso_U_11
_atom_site_aniso_U_22
_atom_site_aniso_U_33
_atom_site_aniso_U_23
_atom_site_aniso_U_13
_atom_site_aniso_U_12
Cl01 0.0264(3) 0.0230(3) 0.0291(3) 0.0009(2) 0.0053(2) 0.0021(2)
P002 0.0166(3) 0.0176(3) 0.0195(3) -0.0003(2) 0.0043(2) 0.0009(2)
Cl03 0.0369(3) 0.0380(3) 0.0225(3) 0.0039(2) 0.0104(2) 0.0003(3)
P004 0.0183(3) 0.0179(3) 0.0243(3) -0.0032(2) 0.0015(2) -0.0001(2)
Cl05 0.0534(4) 0.0770(6) 0.0387(4) -0.0029(4) -0.0022(3) 0.0150(4)
Cl06 0.0456(4) 0.0625(5) 0.0649(5) 0.0154(4) 0.0170(4) -0.0047(4)
C007 0.0163(10) 0.0236(11) 0.0192(10) -0.0022(8) 0.0056(8) -0.0002(8)
C008 0.0173(10) 0.0209(10) 0.0205(11) -0.0022(8) 0.0003(8) -0.0028(8)
C009 0.0167(10) 0.0180(10) 0.0269(11) -0.0034(8) 0.0004(8) 0.0021(8)
C00A 0.0236(11) 0.0242(11) 0.0307(12) -0.0036(9) 0.0054(9) 0.0004(9)
C00B 0.0211(11) 0.0176(10) 0.0313(12) 0.0024(9) 0.0006(9) -0.0016(8)
C00C 0.0246(11) 0.0295(12) 0.0220(11) 0.0008(9) 0.0046(9) 0.0015(9)
C00D 0.0155(10) 0.0191(11) 0.0345(13) -0.0013(9) 0.0015(9) 0.0028(9)
C00E 0.0247(11) 0.0230(11) 0.0269(12) -0.0017(9) 0.0030(9) -0.0006(9)
C00F 0.0267(12) 0.0345(13) 0.0233(12) -0.0028(10) -0.0001(9) 0.0090(10)
C00G 0.0278(12) 0.0319(12) 0.0240(12) -0.0026(10) 0.0066(9) -0.0026(10)
C00H 0.0237(12) 0.0352(13) 0.0348(13) 0.0053(11) -0.0049(10) -0.0048(10)
C00I 0.0251(12) 0.0306(13) 0.0353(13) 0.0016(10) -0.0051(10) -0.0052(10)
C00J 0.0258(12) 0.0370(14) 0.0303(13) 0.0006(10) -0.0004(10) 0.0050(10)
C00K 0.0248(12) 0.0479(15) 0.0301(13) -0.0165(11) 0.0009(10) 0.0071(11)
C00L 0.0255(12) 0.0324(13) 0.0393(14) -0.0118(11) 0.0026(10) -0.0055(10)
C00M 0.0220(11) 0.0465(15) 0.0305(13) -0.0101(11) -0.0014(9) -0.0023(11)
C00N 0.0233(12) 0.0361(13) 0.0381(14) -0.0003(11) 0.0061(10) 0.0089(10)
C00O 0.0236(12) 0.0330(13) 0.0515(16) 0.0073(12) 0.0051(11) -0.0050(10)
C00P 0.0423(15) 0.0373(14) 0.0238(12) 0.0091(10) -0.0021(10) -0.0027(11)
C00Q 0.0347(13) 0.0263(12) 0.0373(14) -0.0130(10) 0.0040(11) 0.0028(10)
C00R 0.0321(13) 0.0318(13) 0.0388(14) 0.0054(11) -0.0066(11) 0.0065(10)
C00S 0.0333(14) 0.0424(15) 0.0414(15) 0.0147(12) 0.0082(11) -0.0002(11)
C00T 0.0352(14) 0.0343(14) 0.0505(16) 0.0155(12) 0.0133(12) 0.0104(11)
C00U 0.0260(13) 0.0309(14) 0.071(2) -0.0180(13) 0.0019(13) 0.0091(11)
C00V 0.0393(15) 0.0522(17) 0.0308(14) 0.0108(12) -0.0031(11) -0.0021(12)
C00W 0.0438(17) 0.0304(15) 0.086(2) 0.0203(15) 0.0137(16) 0.0171(12)
C00X 0.066(3) 0.215(6) 0.045(2) 0.046(3) 0.0177(18) 0.046(3)

loop_
_atom_type_symbol
_atom_type_description
_atom_type_scat_dispersion_real
_atom_type_scat_dispersion_imag
_atom_type_scat_source
C C 0.0033 0.0016 'International Tables Vol C Tables 4.2.6.8 and 6.1.1.4'
H H 0.0000 0.0000 'International Tables Vol C Tables 4.2.6.8 and 6.1.1.4'
Cl Cl 0.1484 0.1585 'International Tables Vol C Tables 4.2.6.8 and 6.1.1.4'
P P 0.1023 0.0942 'International Tables Vol C Tables 4.2.6.8 and 6.1.1.4'

loop_
_geom_angle_atom_site_label_1
_geom_angle_atom_site_label_2
_geom_angle_atom_site_label_3
_geom_angle
_geom_angle_site_symmetry_1
_geom_angle_site_symmetry_3
_geom_angle_publ_flag
C007 P002 Cl03 101.79(7) . . ?
C009 P002 Cl03 102.92(7) . . ?
C009 P002 C007 108.81(9) . . ?
C00D P002 Cl03 116.45(8) . . ?
C00D P002 C007 110.70(11) . . ?
C00D P002 C009 115.06(10) . . ?
C008 P004 C00B 106.36(10) . . ?
C008 P004 C00Q 108.91(11) . . ?
C00D P004 C008 113.49(10) . . ?
C00D P004 C00B 110.75(11) . . ?
C00D P004 C00Q 109.72(11) . . ?
C00Q P004 C00B 107.38(11) . . ?
C00A C007 P002 118.63(16) . . ?
C00E C007 P002 121.36(16) . . ?
C00E C007 C00A 120.0(2) . . ?
C00C C008 P004 120.68(16) . . ?
C00G C008 P004 119.59(16) . . ?
C00G C008 C00C 119.7(2) . . ?
C00F C009 P002 116.29(16) . . ?
C00T C009 P002 123.93(18) . . ?
C00T C009 C00F 119.8(2) . . ?
C007 C00A H00A 119.9 . . ?
C00L C00A C007 120.1(2) . . ?
C00L C00A H00A 119.9 . . ?
C00H C00B P004 120.46(17) . . ?
C00H C00B C00I 119.3(2) . . ?
C00I C00B P004 120.12(17) . . ?
C008 C00C H00C 120.0 . . ?
C00N C00C C008 119.9(2) . . ?
C00N C00C H00C 120.0 . . ?
P002 C00D P004 129.27(14) . . ?
P002 C00D H00D 115.6(17) . . ?
P004 C00D H00D 113.6(17) . . ?
C007 C00E H00E 120.4 . . ?
C00J C00E C007 119.2(2) . . ?
C00J C00E H00E 120.4 . . ?
C009 C00F H00F 120.0 . . ?
C00K C00F C009 120.0(2) . . ?
C00K C00F H00F 120.0 . . ?
C008 C00G H00G 120.3 . . ?
C00P C00G C008 119.4(2) . . ?
C00P C00G H00G 120.3 . . ?
C00B C00H H00H 120.0 . . ?
C00V C00H C00B 119.9(2) . . ?
C00V C00H H00H 120.0 . . ?
C00B C00I H00I 119.8 . . ?
C00O C00I C00B 120.3(2) . . ?
C00O C00I H00I 119.8 . . ?
C00E C00J H00J 119.7 . . ?
C00M C00J C00E 120.5(2) . . ?
C00M C00J H00J 119.7 . . ?
C00F C00K H00K 119.9 . . ?
C00U C00K C00F 120.2(2) . . ?
C00U C00K H00K 119.9 . . ?
C00A C00L H00L 120.2 . . ?
C00M C00L C00A 119.5(2) . . ?
C00M C00L H00L 120.2 . . ?
C00J C00M C00L 120.6(2) . . ?
C00J C00M H00M 119.7 . . ?
C00L C00M H00M 119.7 . . ?
C00C C00N H00N 120.0 . . ?
C00R C00N C00C 120.0(2) . . ?
C00R C00N H00N 120.0 . . ?
C00I C00O H00O 120.2 . . ?
C00S C00O C00I 119.6(2) . . ?
C00S C00O H00O 120.2 . . ?
C00G C00P H00P 119.7 . . ?
C00R C00P C00G 120.5(2) . . ?
C00R C00P H00P 119.7 . . ?
P004 C00Q H00B 109.5 . . ?
P004 C00Q H00Q 109.5 . . ?
P004 C00Q H00R 109.5 . . ?
H00B C00Q H00Q 109.5 . . ?
H00B C00Q H00R 109.5 . . ?
H00Q C00Q H00R 109.5 . . ?
C00N C00R H00S 119.8 . . ?
C00P C00R C00N 120.4(2) . . ?
C00P C00R H00S 119.8 . . ?
C00O C00S H00T 119.9 . . ?
C00V C00S C00O 120.3(2) . . ?
C00V C00S H00T 119.9 . . ?
C009 C00T H00U 120.5 . . ?
C009 C00T C00W 119.0(3) . . ?
C00W C00T H00U 120.5 . . ?
C00K C00U H00V 120.2 . . ?
C00W C00U C00K 119.6(2) . . ?
C00W C00U H00V 120.2 . . ?
C00H C00V H00W 119.8 . . ?
C00S C00V C00H 120.5(2) . . ?
C00S C00V H00W 119.8 . . ?
C00T C00W H00X 119.3 . . ?
C00U C00W C00T 121.3(3) . . ?
C00U C00W H00X 119.3 . . ?
Cl05 C00X H00Y 108.7 . . ?
Cl05 C00X H 108.7 . . ?
Cl06 C00X Cl05 114.2(2) . . ?
Cl06 C00X H00Y 108.7 . . ?
Cl06 C00X H 108.7 . . ?
H00Y C00X H 107.6 . . ?

loop_
_geom_bond_atom_site_label_1
_geom_bond_atom_site_label_2
_geom_bond_distance
_geom_bond_site_symmetry_2
_geom_bond_publ_flag
P002 Cl03 2.0774(7) . ?
P002 C007 1.801(2) . ?
P002 C009 1.800(2) . ?
P002 C00D 1.661(2) . ?
P004 C008 1.796(2) . ?
P004 C00B 1.807(2) . ?
P004 C00D 1.722(2) . ?
P004 C00Q 1.797(2) . ?
Cl05 C00X 1.741(4) . ?
Cl06 C00X 1.736(4) . ?
C007 C00A 1.400(3) . ?
C007 C00E 1.396(3) . ?
C008 C00C 1.399(3) . ?
C008 C00G 1.392(3) . ?
C009 C00F 1.389(3) . ?
C009 C00T 1.387(3) . ?
C00A H00A 0.9500 . ?
C00A C00L 1.389(3) . ?
C00B C00H 1.387(3) . ?
C00B C00I 1.399(3) . ?
C00C H00C 0.9500 . ?
C00C C00N 1.382(3) . ?
C00D H00D 0.88(3) . ?
C00E H00E 0.9500 . ?
C00E C00J 1.392(3) . ?
C00F H00F 0.9500 . ?
C00F C00K 1.386(3) . ?
C00G H00G 0.9500 . ?
C00G C00P 1.386(3) . ?
C00H H00H 0.9500 . ?
C00H C00V 1.387(3) . ?
C00I H00I 0.9500 . ?
C00I C00O 1.390(3) . ?
C00J H00J 0.9500 . ?
C00J C00M 1.382(3) . ?
C00K H00K 0.9500 . ?
C00K C00U 1.375(4) . ?
C00L H00L 0.9500 . ?
C00L C00M 1.388(4) . ?
C00M H00M 0.9500 . ?
C00N H00N 0.9500 . ?
C00N C00R 1.380(4) . ?
C00O H00O 0.9500 . ?
C00O C00S 1.381(4) . ?
C00P H00P 0.9500 . ?
C00P C00R 1.377(4) . ?
C00Q H00B 0.9800 . ?
C00Q H00Q 0.9800 . ?
C00Q H00R 0.9800 . ?
C00R H00S 0.9500 . ?
C00S H00T 0.9500 . ?
C00S C00V 1.381(4) . ?
C00T H00U 0.9500 . ?
C00T C00W 1.387(4) . ?
C00U H00V 0.9500 . ?
C00U C00W 1.371(4) . ?
C00V H00W 0.9500 . ?
C00W H00X 0.9500 . ?
C00X H00Y 0.9900 . ?
C00X H 0.9900 . ?

loop_
_geom_torsion_atom_site_label_1
_geom_torsion_atom_site_label_2
_geom_torsion_atom_site_label_3
_geom_torsion_atom_site_label_4
_geom_torsion
_geom_torsion_site_symmetry_1
_geom_torsion_site_symmetry_2
_geom_torsion_site_symmetry_3
_geom_torsion_site_symmetry_4
_geom_torsion_publ_flag
P002 C007 C00A C00L -177.28(17) . . . . ?
P002 C007 C00E C00J 177.51(17) . . . . ?
P002 C009 C00F C00K -178.62(18) . . . . ?
P002 C009 C00T C00W 178.1(2) . . . . ?
Cl03 P002 C007 C00A -65.88(17) . . . . ?
Cl03 P002 C007 C00E 115.54(17) . . . . ?
Cl03 P002 C009 C00F 173.35(16) . . . . ?
Cl03 P002 C009 C00T -5.1(2) . . . . ?
Cl03 P002 C00D P004 82.57(17) . . . . ?
P004 C008 C00C C00N -179.40(18) . . . . ?
P004 C008 C00G C00P -179.50(18) . . . . ?
P004 C00B C00H C00V -176.4(2) . . . . ?
P004 C00B C00I C00O 177.15(18) . . . . ?
C007 P002 C009 C00F 65.92(19) . . . . ?
C007 P002 C009 C00T -112.5(2) . . . . ?
C007 P002 C00D P004 -161.85(15) . . . . ?
C007 C00A C00L C00M -0.5(3) . . . . ?
C007 C00E C00J C00M -0.1(3) . . . . ?
C008 P004 C00B C00H 118.77(19) . . . . ?
C008 P004 C00B C00I -57.9(2) . . . . ?
C008 P004 C00D P002 -3.7(2) . . . . ?
C008 C00C C00N C00R -0.9(4) . . . . ?
C008 C00G C00P C00R -1.3(4) . . . . ?
C009 P002 C007 C00A 42.33(19) . . . . ?
C009 P002 C007 C00E -136.26(17) . . . . ?
C009 P002 C00D P004 -38.0(2) . . . . ?
C009 C00F C00K C00U 0.8(4) . . . . ?
C009 C00T C00W C00U 0.0(5) . . . . ?
C00A C007 C00E C00J -1.1(3) . . . . ?
C00A C00L C00M C00J -0.7(4) . . . . ?
C00B P004 C008 C00C -23.5(2) . . . . ?
C00B P004 C008 C00G 157.09(17) . . . . ?
C00B P004 C00D P002 115.88(17) . . . . ?
C00B C00H C00V C00S -0.7(4) . . . . ?
C00B C00I C00O C00S -0.8(4) . . . . ?
C00C C008 C00G C00P 1.0(3) . . . . ?
C00C C00N C00R C00P 0.6(4) . . . . ?
C00D P002 C007 C00A 169.70(17) . . . . ?
C00D P002 C007 C00E -8.9(2) . . . . ?
C00D P002 C009 C00F -58.9(2) . . . . ?
C00D P002 C009 C00T 122.7(2) . . . . ?
C00D P004 C008 C00C 98.56(19) . . . . ?
C00D P004 C008 C00G -80.89(19) . . . . ?
C00D P004 C00B C00H -5.0(2) . . . . ?
C00D P004 C00B C00I 178.38(18) . . . . ?
C00E C007 C00A C00L 1.3(3) . . . . ?
C00E C00J C00M C00L 0.9(4) . . . . ?
C00F C009 C00T C00W -0.3(4) . . . . ?
C00F C00K C00U C00W -1.1(4) . . . . ?
C00G C008 C00C C00N 0.1(3) . . . . ?
C00G C00P C00R C00N 0.5(4) . . . . ?
C00H C00B C00I C00O 0.5(3) . . . . ?
C00I C00B C00H C00V 0.3(4) . . . . ?
C00I C00O C00S C00V 0.3(4) . . . . ?
C00K C00U C00W C00T 0.7(4) . . . . ?
C00O C00S C00V C00H 0.4(4) . . . . ?
C00Q P004 C008 C00C -138.90(18) . . . . ?
C00Q P004 C008 C00G 41.6(2) . . . . ?
C00Q P004 C00B C00H -124.8(2) . . . . ?
C00Q P004 C00B C00I 58.6(2) . . . . ?
C00Q P004 C00D P002 -125.76(17) . . . . ?
C00T C009 C00F C00K -0.1(3) . . . . ?
